data_7107531
loop_
_publ_author_name
'Stephane Le Gac'
'Btissam Najjari'
'Luca Fusaro'
'Thierry Roisnel'
'Vincent Dorcet'
'Michel Luhmer'
'Eric Furet'
'Jean-Francois Halet'
'Bernard Boitrel'

_publ_section_title
;
 Translocation-coupled transmetalation at the origin of a dinuclear lead
 porphyrin complex: implication of a hanging-atop coordination mode
;
_journal_name_full Chem.Commun.
_journal_page_first 3724
_journal_paper_doi 10.1039/c2cc00067a
_journal_volume 48
_journal_year 2012
_chemical_compound_source 'synthesis as described'
_chemical_formula_moiety 'C71 H58 N6 O10 Pb1'
_chemical_formula_sum 'C71 H58 N6 O10 Pb'
_chemical_formula_weight 1362.43
_chemical_name_systematic
;
?
;
_space_group_IT_number 148
_symmetry_cell_setting trigonal
_symmetry_Int_Tables_number 148
_symmetry_space_group_name_Hall '-R 3'
_symmetry_space_group_name_H-M 'R -3 :H'
_atom_sites_solution_hydrogens geom
_atom_sites_solution_primary direct
_atom_sites_solution_secondary difmap
_audit_conform_dict_location ftp://ftp.iucr.org/pub/cif_core.dic
_audit_conform_dict_name cif_core.dic
_audit_conform_dict_version 2.3
_audit_creation_date 2011-10-05T09:27:59-00:00
_audit_creation_method 'WinGX routine CIF_UPDATE'
_cell_angle_alpha 90
_cell_angle_beta 90
_cell_angle_gamma 120
_cell_formula_units_Z 18
_cell_length_a 51.1835(13)
_cell_length_b 51.1835
_cell_length_c 16.2681(4)
_cell_measurement_reflns_used 5653
_cell_measurement_temperature 150(2)
_cell_measurement_theta_max 22.81
_cell_measurement_theta_min 2.36
_cell_measurement_wavelength 0.71073
_cell_volume 36908.6(13)
_computing_cell_refinement 'Bruker APEX2 (Bruker, 2006)'
_computing_data_collection 'Bruker APEX2 (Bruker, 2006)'
_computing_data_reduction 'Bruker APEX2 (Bruker, 2006)'
_computing_molecular_graphics 'Ortep-3 for Windows (Farrugia, 1997)'
_computing_publication_material
;
WinGX publication routines (Farrugia, 1999),
CRYSCAL (T. Roisnel, local program)
;
_computing_structure_refinement 'SHELXL-97 (Sheldrick, 1997)'
_computing_structure_solution 'SIR97 (Altomare et al., 1999))'
_diffrn_ambient_temperature 150(2)
_diffrn_detector 'CCD plate'
_diffrn_measured_fraction_theta_full 0.993
_diffrn_measured_fraction_theta_max 0.993
_diffrn_measurement_device_type 'APEXII, Bruker-AXS'
_diffrn_measurement_method 'CCD rotation images, thin slices'
_diffrn_radiation_monochromator graphite
_diffrn_radiation_probe x-ray
_diffrn_radiation_type MoK\a
_diffrn_radiation_wavelength 0.71073
_diffrn_reflns_av_R_equivalents 0.0641
_diffrn_reflns_av_unetI/netI 0.0818
_diffrn_reflns_limit_h_max 58
_diffrn_reflns_limit_h_min -66
_diffrn_reflns_limit_k_max 65
_diffrn_reflns_limit_k_min -66
_diffrn_reflns_limit_l_max 20
_diffrn_reflns_limit_l_min -18
_diffrn_reflns_number 64886
_diffrn_reflns_theta_full 27.49
_diffrn_reflns_theta_max 27.49
_diffrn_reflns_theta_min 3
_exptl_absorpt_coefficient_mu 2.107
_exptl_absorpt_correction_T_max 0.656
_exptl_absorpt_correction_T_min 0.464
_exptl_absorpt_correction_type multi-scan
_exptl_absorpt_process_details
;
[Sheldrick, G.M. (2002). SADABS Bruker AXS Inc., Madison, Wisconsin, USA]
;
_exptl_crystal_colour green
_exptl_crystal_density_diffrn 1.103
_exptl_crystal_density_method 'not measured'
_exptl_crystal_description prism
_exptl_crystal_F_000 12384
_exptl_crystal_size_max 0.2
_exptl_crystal_size_mid 0.2
_exptl_crystal_size_min 0.2
_platon_squeeze_details
;
;
_refine_diff_density_max 0.578
_refine_diff_density_min -0.84
_refine_diff_density_rms 0.094
_refine_ls_extinction_method none
_refine_ls_goodness_of_fit_ref 0.924
_refine_ls_hydrogen_treatment constr
_refine_ls_matrix_type full
_refine_ls_number_parameters 799
_refine_ls_number_reflns 18693
_refine_ls_number_restraints 0
_refine_ls_restrained_S_all 0.924
_refine_ls_R_factor_all 0.0688
_refine_ls_R_factor_gt 0.0402
_refine_ls_shift/su_max 0.004
_refine_ls_shift/su_mean 0
_refine_ls_structure_factor_coef Fsqd
_refine_ls_weighting_details 'calc w=1/[\s^2^(Fo^2^)+(0.0479P)^2^+0.0000P] where P=(Fo^2^+2Fc^2^)/3'
_refine_ls_weighting_scheme calc
_refine_ls_wR_factor_gt 0.0925
_refine_ls_wR_factor_ref 0.0998
_reflns_number_gt 12472
_reflns_number_total 18693
_reflns_threshold_expression >2sigma(I)
_cod_data_source_file c2cc00067a.txt
_cod_data_source_block BN327
_cod_original_sg_symbol_H-M 'R -3'
_cod_original_formula_sum 'C71 H58 N6 O10 Pb1'
_cod_database_code 7107531

loop_
_symmetry_equiv_pos_as_xyz
'x, y, z'
'-y, x-y, z'
'-x+y, -x, z'
'x+2/3, y+1/3, z+1/3'
'-y+2/3, x-y+1/3, z+1/3'
'-x+y+2/3, -x+1/3, z+1/3'
'x+1/3, y+2/3, z+2/3'
'-y+1/3, x-y+2/3, z+2/3'
'-x+y+1/3, -x+2/3, z+2/3'
'-x, -y, -z'
'y, -x+y, -z'
'x-y, x, -z'
'-x+2/3, -y+1/3, -z+1/3'
'y+2/3, -x+y+1/3, -z+1/3'
'x-y+2/3, x+1/3, -z+1/3'
'-x+1/3, -y+2/3, -z+2/3'
'y+1/3, -x+y+2/3, -z+2/3'
'x-y+1/3, x+2/3, -z+2/3'

loop_
_atom_site_label
_atom_site_type_symbol
_atom_site_fract_x
_atom_site_fract_y
_atom_site_fract_z
_atom_site_U_iso_or_equiv
_atom_site_adp_type
_atom_site_occupancy
_atom_site_symmetry_multiplicity
_atom_site_calc_flag
_atom_site_refinement_flags
Pb1 Pb 0.730759(3) 0.150478(3) 0.342231(9) 0.02842(5) Uani 1 1 d .
N1 N 0.73681(7) 0.11562(7) 0.42429(17) 0.0295(7) Uani 1 1 d .
N2 N 0.70788(7) 0.15021(7) 0.47088(18) 0.0325(8) Uani 1 1 d .
N3 N 0.68157(7) 0.14101(7) 0.30813(18) 0.0316(7) Uani 1 1 d .
N4 N 0.70957(7) 0.10515(7) 0.26181(17) 0.0278(7) Uani 1 1 d .
C1 C 0.74501(8) 0.09580(8) 0.3944(2) 0.0278(8) Uani 1 1 d .
C2 C 0.75874(9) 0.08758(9) 0.4600(2) 0.0345(9) Uani 1 1 d .
H2 H 0.7669 0.0745 0.4557 0.041 Uiso 1 1 calc R
C3 C 0.75776(9) 0.10196(9) 0.5282(2) 0.0380(10) Uani 1 1 d .
H3 H 0.7648 0.1006 0.5811 0.046 Uiso 1 1 calc R
C4 C 0.74414(8) 0.11980(8) 0.5070(2) 0.0322(9) Uani 1 1 d .
C5 C 0.73817(9) 0.13714(8) 0.5624(2) 0.0329(9) Uani 1 1 d .
C6 C 0.72131(9) 0.15107(9) 0.5451(2) 0.0346(10) Uani 1 1 d .
C7 C 0.71445(9) 0.16824(9) 0.6030(2) 0.0398(10) Uani 1 1 d .
H7 H 0.7209 0.1723 0.6587 0.048 Uiso 1 1 calc R
C8 C 0.69733(9) 0.17748(10) 0.5638(2) 0.0422(11) Uani 1 1 d .
H8 H 0.6897 0.1895 0.5865 0.051 Uiso 1 1 calc R
C9 C 0.69269(9) 0.16590(9) 0.4814(2) 0.0360(10) Uani 1 1 d .
C10 C 0.67606(9) 0.17067(9) 0.4203(2) 0.0377(10) Uani 1 1 d .
C11 C 0.67058(8) 0.15848(9) 0.3402(2) 0.0349(9) Uani 1 1 d .
C12 C 0.65184(9) 0.16184(9) 0.2798(2) 0.0387(10) Uani 1 1 d .
H12 H 0.6416 0.1729 0.2862 0.046 Uiso 1 1 calc R
C13 C 0.65151(8) 0.14615(9) 0.2116(2) 0.0366(10) Uani 1 1 d .
H13 H 0.6409 0.1442 0.162 0.044 Uiso 1 1 calc R
C14 C 0.67017(8) 0.13314(9) 0.2287(2) 0.0308(9) Uani 1 1 d .
C15 C 0.67568(8) 0.11490(9) 0.1753(2) 0.0312(9) Uani 1 1 d .
C16 C 0.69244(8) 0.10089(8) 0.1921(2) 0.0294(9) Uani 1 1 d .
C17 C 0.69375(8) 0.07884(8) 0.1403(2) 0.0295(9) Uani 1 1 d .
H17 H 0.684 0.0718 0.0887 0.035 Uiso 1 1 calc R
C18 C 0.71144(9) 0.07002(8) 0.1791(2) 0.0321(9) Uani 1 1 d .
H18 H 0.7165 0.0556 0.1596 0.039 Uiso 1 1 calc R
C19 C 0.72111(8) 0.08642(8) 0.2552(2) 0.0281(8) Uani 1 1 d .
C20 C 0.73911(8) 0.08300(8) 0.3161(2) 0.0286(9) Uani 1 1 d .
C21 C 0.74977(9) 0.06105(8) 0.2982(2) 0.0303(9) Uani 1 1 d .
C22 C 0.72918(10) 0.03029(9) 0.2939(2) 0.0390(10) Uani 1 1 d .
H22 H 0.7083 0.0234 0.3009 0.047 Uiso 1 1 calc R
C23 C 0.73838(11) 0.00955(9) 0.2799(2) 0.0451(11) Uani 1 1 d .
H23 H 0.7239 -0.0113 0.2759 0.054 Uiso 1 1 calc R
C24 C 0.76885(11) 0.01912(10) 0.2714(2) 0.0465(11) Uani 1 1 d .
H24 H 0.7752 0.0048 0.2625 0.056 Uiso 1 1 calc R
C25 C 0.78997(10) 0.04948(9) 0.2759(2) 0.0407(10) Uani 1 1 d .
H25 H 0.8108 0.0561 0.2702 0.049 Uiso 1 1 calc R
C26 C 0.78049(9) 0.07045(8) 0.2890(2) 0.0310(9) Uani 1 1 d .
N27 N 0.80112(7) 0.10212(7) 0.28836(18) 0.0309(7) Uani 1 1 d .
H27 H 0.7932 0.1137 0.2795 0.037 Uiso 1 1 calc R
C28 C 0.83164(9) 0.11672(9) 0.2998(2) 0.0302(9) Uani 1 1 d .
O29 O 0.84523(6) 0.10407(6) 0.32194(17) 0.0417(7) Uani 1 1 d .
C30 C 0.84831(8) 0.15003(8) 0.2812(2) 0.0277(8) Uani 1 1 d .
C31 C 0.87864(9) 0.16290(9) 0.2620(2) 0.0318(9) Uani 1 1 d .
H31 H 0.8882 0.1511 0.2651 0.038 Uiso 1 1 calc R
C32 C 0.89502(9) 0.19274(9) 0.2383(2) 0.0347(9) Uani 1 1 d .
H32 H 0.9157 0.2014 0.2238 0.042 Uiso 1 1 calc R
C33 C 0.88093(9) 0.21027(8) 0.2358(2) 0.0305(9) Uani 1 1 d .
H33 H 0.8923 0.2309 0.22 0.037 Uiso 1 1 calc R
C34 C 0.85094(9) 0.19810(8) 0.2560(2) 0.0296(9) Uani 1 1 d .
C35 C 0.83442(8) 0.16784(8) 0.2786(2) 0.0285(8) Uani 1 1 d .
H35 H 0.8137 0.1592 0.2924 0.034 Uiso 1 1 calc R
C36 C 0.83597(9) 0.21688(8) 0.2467(2) 0.0303(9) Uani 1 1 d .
H36A H 0.8145 0.203 0.2336 0.036 Uiso 1 1 calc R
H36B H 0.8451 0.2301 0.1983 0.036 Uiso 1 1 calc R
C37 C 0.83707(8) 0.23713(8) 0.3193(2) 0.0290(9) Uani 1 1 d .
C38 C 0.82810(9) 0.26016(8) 0.2873(2) 0.0316(9) Uani 1 1 d .
H38A H 0.8326 0.2755 0.3305 0.038 Uiso 1 1 calc R
H38B H 0.8407 0.2707 0.2388 0.038 Uiso 1 1 calc R
C39 C 0.86895(9) 0.25358(8) 0.3555(2) 0.0295(9) Uani 1 1 d .
O40 O 0.87646(6) 0.24592(6) 0.41621(16) 0.0403(7) Uani 1 1 d .
O41 O 0.88723(6) 0.27687(6) 0.30802(15) 0.0354(6) Uani 1 1 d .
C42 C 0.91848(9) 0.29535(9) 0.3355(2) 0.0399(10) Uani 1 1 d .
H42A H 0.9286 0.2832 0.3364 0.048 Uiso 1 1 calc R
H42B H 0.9191 0.3031 0.3916 0.048 Uiso 1 1 calc R
C43 C 0.93378(10) 0.32079(10) 0.2763(3) 0.0468(11) Uani 1 1 d .
H43A H 0.9332 0.3128 0.2212 0.07 Uiso 1 1 calc R
H43B H 0.9548 0.3338 0.2932 0.07 Uiso 1 1 calc R
H43C H 0.9234 0.3325 0.2756 0.07 Uiso 1 1 calc R
C44 C 0.81525(8) 0.21800(9) 0.3870(2) 0.0301(9) Uani 1 1 d .
O45 O 0.80002(6) 0.19065(6) 0.38539(16) 0.0376(7) Uani 1 1 d .
O46 O 0.81396(6) 0.23496(6) 0.44719(15) 0.0337(6) Uani 1 1 d .
C47 C 0.79066(9) 0.21887(10) 0.5096(2) 0.0428(11) Uani 1 1 d .
H47A H 0.7947 0.2044 0.5394 0.051 Uiso 1 1 calc R
H47B H 0.7706 0.2075 0.4833 0.051 Uiso 1 1 calc R
C48 C 0.79120(10) 0.24168(10) 0.5683(3) 0.0522(13) Uani 1 1 d .
H48A H 0.811 0.2524 0.5952 0.078 Uiso 1 1 calc R
H48B H 0.7755 0.2314 0.61 0.078 Uiso 1 1 calc R
H48C H 0.7875 0.2561 0.5382 0.078 Uiso 1 1 calc R
C51 C 0.66250(9) 0.18981(10) 0.4407(3) 0.0450(11) Uani 1 1 d .
C52 C 0.63935(10) 0.18052(12) 0.4981(3) 0.0555(13) Uani 1 1 d .
H52 H 0.6332 0.1626 0.5288 0.067 Uiso 1 1 calc R
C53 C 0.62534(12) 0.19732(16) 0.5106(4) 0.0783(19) Uani 1 1 d .
H53 H 0.609 0.1903 0.5483 0.094 Uiso 1 1 calc R
C54 C 0.63433(14) 0.22324(17) 0.4705(4) 0.088(2) Uani 1 1 d .
H54 H 0.6246 0.2346 0.4802 0.105 Uiso 1 1 calc R
C55 C 0.65786(13) 0.23344(13) 0.4146(4) 0.0750(17) Uani 1 1 d .
H55 H 0.6641 0.2517 0.3855 0.09 Uiso 1 1 calc R
C56 C 0.67218(10) 0.21746(11) 0.4010(3) 0.0534(13) Uani 1 1 d .
N57 N 0.69635(8) 0.22765(8) 0.3427(2) 0.0511(10) Uani 1 1 d .
H57 H 0.6935 0.2313 0.2915 0.061 Uiso 1 1 calc R
C58 C 0.72364(10) 0.23169(9) 0.3665(3) 0.0468(12) Uani 1 1 d .
O59 O 0.73142(6) 0.23412(7) 0.4388(2) 0.0516(8) Uani 1 1 d .
C60 C 0.74409(10) 0.23231(9) 0.2994(3) 0.0399(10) Uani 1 1 d .
C61 C 0.73374(10) 0.21918(10) 0.2235(3) 0.0464(11) Uani 1 1 d .
H61 H 0.7129 0.2098 0.2105 0.056 Uiso 1 1 calc R
C62 C 0.75394(11) 0.21979(10) 0.1670(3) 0.0506(12) Uani 1 1 d .
H62 H 0.747 0.2109 0.1145 0.061 Uiso 1 1 calc R
C63 C 0.78456(11) 0.23335(10) 0.1859(3) 0.0456(11) Uani 1 1 d .
H63 H 0.7984 0.234 0.1458 0.055 Uiso 1 1 calc R
C64 C 0.79497(9) 0.24591(9) 0.2634(2) 0.0367(10) Uani 1 1 d .
C65 C 0.77432(9) 0.24494(8) 0.3188(2) 0.0359(10) Uani 1 1 d .
H65 H 0.781 0.2532 0.372 0.043 Uiso 1 1 calc R
C71 C 0.66130(9) 0.10982(9) 0.0920(2) 0.0314(9) Uani 1 1 d .
C72 C 0.67723(9) 0.12898(10) 0.0284(2) 0.0442(11) Uani 1 1 d .
H72 H 0.697 0.1455 0.0377 0.053 Uiso 1 1 calc R
C73 C 0.66425(10) 0.12410(11) -0.0497(3) 0.0496(12) Uani 1 1 d .
C74 C 0.63572(10) 0.10046(10) -0.0641(2) 0.0414(11) Uani 1 1 d .
H74 H 0.627 0.0972 -0.1174 0.05 Uiso 1 1 calc R
C75 C 0.61973(9) 0.08131(9) 0.0008(2) 0.0336(9) Uani 1 1 d .
C76 C 0.63218(8) 0.08539(9) 0.0782(2) 0.0315(9) Uani 1 1 d .
H76 H 0.6212 0.0719 0.1215 0.038 Uiso 1 1 calc R
O77 O 0.68210(8) 0.14478(9) -0.10796(19) 0.0739(11) Uani 1 1 d .
C78 C 0.67084(14) 0.13942(17) -0.1909(3) 0.099(2) Uani 1 1 d .
H78A H 0.6852 0.1558 -0.2265 0.149 Uiso 1 1 calc R
H78B H 0.6513 0.1386 -0.1924 0.149 Uiso 1 1 calc R
H78C H 0.6684 0.1202 -0.2105 0.149 Uiso 1 1 calc R
O79 O 0.59143(6) 0.05866(7) -0.01999(16) 0.0463(8) Uani 1 1 d .
C80 C 0.57291(10) 0.03912(10) 0.0434(3) 0.0500(12) Uani 1 1 d .
H80A H 0.5809 0.0261 0.061 0.075 Uiso 1 1 calc R
H80B H 0.5523 0.0266 0.0227 0.075 Uiso 1 1 calc R
H80C H 0.5728 0.0511 0.0901 0.075 Uiso 1 1 calc R
C81 C 0.74963(9) 0.13926(8) 0.6483(2) 0.0330(9) Uani 1 1 d .
C82 C 0.78039(9) 0.15532(8) 0.6658(2) 0.0339(9) Uani 1 1 d .
H82 H 0.7946 0.1659 0.6235 0.041 Uiso 1 1 calc R
C83 C 0.79007(9) 0.15568(9) 0.7457(2) 0.0348(9) Uani 1 1 d .
C84 C 0.76971(9) 0.14047(9) 0.8088(2) 0.0349(10) Uani 1 1 d .
H84 H 0.7765 0.1412 0.8635 0.042 Uiso 1 1 calc R
C85 C 0.73934(9) 0.12433(9) 0.7896(2) 0.0358(10) Uani 1 1 d .
C86 C 0.72915(9) 0.12395(9) 0.7099(2) 0.0386(10) Uani 1 1 d .
H86 H 0.7082 0.1132 0.6981 0.046 Uiso 1 1 calc R
O87 O 0.82073(6) 0.17220(7) 0.75779(16) 0.0447(7) Uani 1 1 d .
C88 C 0.83151(10) 0.17231(12) 0.8391(2) 0.0597(14) Uani 1 1 d .
H88A H 0.8242 0.1822 0.8767 0.09 Uiso 1 1 calc R
H88B H 0.8536 0.1833 0.839 0.09 Uiso 1 1 calc R
H88C H 0.8241 0.1515 0.8571 0.09 Uiso 1 1 calc R
O89 O 0.71740(7) 0.10774(7) 0.84637(16) 0.0516(8) Uani 1 1 d .
C90 C 0.72734(11) 0.10933(12) 0.9299(2) 0.0647(15) Uani 1 1 d .
H90A H 0.742 0.1024 0.9325 0.097 Uiso 1 1 calc R
H90B H 0.71 0.0965 0.9649 0.097 Uiso 1 1 calc R
H90C H 0.7368 0.1302 0.9493 0.097 Uiso 1 1 calc R

loop_
_atom_site_aniso_label
_atom_site_aniso_U_11
_atom_site_aniso_U_22
_atom_site_aniso_U_33
_atom_site_aniso_U_23
_atom_site_aniso_U_13
_atom_site_aniso_U_12
Pb1 0.02484(8) 0.02659(9) 0.02577(8) 0.00021(6) -0.00209(6) 0.00682(7)
N1 0.0281(18) 0.0296(18) 0.0232(16) -0.0026(14) -0.0053(13) 0.0088(15)
N2 0.0237(17) 0.0337(19) 0.0259(17) -0.0022(14) -0.0018(13) 0.0037(15)
N3 0.0284(18) 0.0335(19) 0.0273(17) -0.0018(14) -0.0030(14) 0.0114(16)
N4 0.0251(17) 0.0313(18) 0.0201(16) 0.0016(13) -0.0038(13) 0.0089(15)
C1 0.023(2) 0.023(2) 0.0253(19) 0.0033(16) -0.0042(15) 0.0025(16)
C2 0.039(2) 0.028(2) 0.029(2) 0.0047(17) -0.0030(18) 0.0114(19)
C3 0.044(3) 0.034(2) 0.025(2) 0.0018(17) -0.0080(18) 0.011(2)
C4 0.028(2) 0.028(2) 0.026(2) -0.0005(17) -0.0037(16) 0.0026(18)
C5 0.032(2) 0.027(2) 0.023(2) 0.0012(16) -0.0002(17) 0.0028(18)
C6 0.031(2) 0.033(2) 0.025(2) -0.0008(17) 0.0008(17) 0.0046(19)
C7 0.035(2) 0.039(2) 0.030(2) -0.0073(18) 0.0006(18) 0.006(2)
C8 0.038(3) 0.046(3) 0.038(2) -0.012(2) -0.001(2) 0.017(2)
C9 0.025(2) 0.039(2) 0.035(2) -0.0046(19) 0.0011(18) 0.0097(19)
C10 0.024(2) 0.038(2) 0.040(2) -0.0056(19) -0.0004(18) 0.0074(19)
C11 0.019(2) 0.033(2) 0.043(2) -0.0040(19) 0.0015(17) 0.0061(18)
C12 0.025(2) 0.044(3) 0.044(3) 0.000(2) 0.0009(19) 0.015(2)
C13 0.025(2) 0.045(3) 0.033(2) 0.0023(19) -0.0039(17) 0.012(2)
C14 0.023(2) 0.035(2) 0.026(2) 0.0033(17) 0.0021(16) 0.0076(18)
C15 0.024(2) 0.032(2) 0.028(2) 0.0020(17) -0.0018(16) 0.0067(18)
C16 0.028(2) 0.032(2) 0.0203(19) 0.0022(16) -0.0021(16) 0.0090(18)
C17 0.034(2) 0.027(2) 0.0179(18) 0.0006(15) -0.0030(16) 0.0082(18)
C18 0.037(2) 0.027(2) 0.027(2) -0.0003(16) -0.0027(17) 0.0118(19)
C19 0.029(2) 0.024(2) 0.0251(19) 0.0040(16) -0.0003(16) 0.0082(17)
C20 0.028(2) 0.0213(19) 0.027(2) 0.0029(16) -0.0026(16) 0.0048(17)
C21 0.038(2) 0.028(2) 0.0207(19) 0.0031(16) -0.0048(17) 0.0136(19)
C22 0.044(3) 0.032(2) 0.034(2) 0.0042(18) -0.0107(19) 0.014(2)
C23 0.057(3) 0.024(2) 0.041(3) 0.0040(19) -0.015(2) 0.010(2)
C24 0.064(3) 0.033(3) 0.042(3) -0.001(2) -0.010(2) 0.024(2)
C25 0.051(3) 0.037(3) 0.032(2) 0.0045(19) -0.004(2) 0.021(2)
C26 0.042(2) 0.024(2) 0.0227(19) 0.0011(16) -0.0033(17) 0.0139(19)
N27 0.0281(18) 0.0246(17) 0.0396(19) 0.0027(14) 0.0006(14) 0.0130(15)
C28 0.036(2) 0.035(2) 0.0206(19) -0.0001(16) -0.0017(16) 0.019(2)
O29 0.0397(17) 0.0349(16) 0.0509(18) 0.0040(13) -0.0086(14) 0.0188(14)
C30 0.034(2) 0.028(2) 0.0199(18) -0.0048(15) -0.0062(16) 0.0144(18)
C31 0.034(2) 0.034(2) 0.028(2) -0.0065(17) -0.0039(17) 0.0177(19)
C32 0.030(2) 0.036(2) 0.031(2) -0.0029(18) -0.0027(17) 0.0112(19)
C33 0.035(2) 0.021(2) 0.028(2) -0.0036(16) -0.0044(17) 0.0081(18)
C34 0.035(2) 0.032(2) 0.0191(18) -0.0041(16) -0.0067(16) 0.0149(19)
C35 0.025(2) 0.032(2) 0.0231(19) -0.0062(16) -0.0041(15) 0.0103(18)
C36 0.034(2) 0.025(2) 0.027(2) -0.0051(16) -0.0101(17) 0.0105(18)
C37 0.033(2) 0.022(2) 0.028(2) -0.0063(16) -0.0046(17) 0.0108(17)
C38 0.035(2) 0.026(2) 0.029(2) -0.0011(16) 0.0011(17) 0.0128(18)
C39 0.034(2) 0.027(2) 0.025(2) -0.0063(17) -0.0007(17) 0.0128(18)
O40 0.0353(16) 0.0446(18) 0.0310(15) 0.0031(13) -0.0059(13) 0.0123(14)
O41 0.0319(15) 0.0295(15) 0.0325(15) 0.0022(12) -0.0023(12) 0.0059(13)
C42 0.032(2) 0.036(2) 0.036(2) -0.0051(19) -0.0079(18) 0.005(2)
C43 0.041(3) 0.038(3) 0.053(3) -0.002(2) 0.002(2) 0.014(2)
C44 0.030(2) 0.025(2) 0.032(2) -0.0017(17) -0.0043(17) 0.0108(18)
O45 0.0331(16) 0.0240(15) 0.0471(17) -0.0005(13) 0.0000(13) 0.0078(13)
O46 0.0335(15) 0.0277(15) 0.0299(14) -0.0012(12) 0.0049(12) 0.0077(12)
C47 0.036(2) 0.042(3) 0.038(2) 0.008(2) 0.0097(19) 0.010(2)
C48 0.048(3) 0.052(3) 0.037(2) 0.000(2) 0.015(2) 0.009(2)
C51 0.031(2) 0.046(3) 0.056(3) -0.018(2) -0.007(2) 0.018(2)
C52 0.038(3) 0.063(3) 0.057(3) -0.019(3) -0.003(2) 0.019(3)
C53 0.039(3) 0.100(5) 0.089(5) -0.044(4) -0.002(3) 0.030(4)
C54 0.053(4) 0.101(6) 0.128(6) -0.047(5) -0.010(4) 0.052(4)
C55 0.060(4) 0.071(4) 0.109(5) -0.029(3) -0.021(3) 0.044(3)
C56 0.035(3) 0.057(3) 0.074(3) -0.021(3) -0.012(2) 0.027(3)
N57 0.040(2) 0.040(2) 0.075(3) -0.001(2) -0.005(2) 0.0213(19)
C58 0.031(3) 0.031(2) 0.071(3) -0.006(2) -0.007(2) 0.010(2)
O59 0.0341(18) 0.051(2) 0.065(2) -0.0096(16) -0.0039(16) 0.0174(16)
C60 0.039(3) 0.026(2) 0.051(3) 0.0023(19) -0.003(2) 0.013(2)
C61 0.040(3) 0.040(3) 0.061(3) -0.007(2) -0.013(2) 0.022(2)
C62 0.056(3) 0.050(3) 0.053(3) -0.009(2) -0.022(2) 0.031(3)
C63 0.052(3) 0.045(3) 0.044(3) -0.008(2) -0.007(2) 0.028(2)
C64 0.042(3) 0.029(2) 0.041(2) 0.0031(18) -0.005(2) 0.019(2)
C65 0.038(2) 0.025(2) 0.041(2) 0.0026(18) -0.0025(19) 0.0133(19)
C71 0.031(2) 0.041(2) 0.024(2) 0.0008(17) 0.0001(16) 0.019(2)
C72 0.031(2) 0.048(3) 0.037(2) 0.011(2) -0.0008(19) 0.007(2)
C73 0.045(3) 0.069(3) 0.033(2) 0.021(2) 0.008(2) 0.027(3)
C74 0.044(3) 0.065(3) 0.020(2) -0.001(2) -0.0018(18) 0.031(2)
C75 0.031(2) 0.043(2) 0.027(2) -0.0013(18) -0.0022(17) 0.019(2)
C76 0.031(2) 0.036(2) 0.026(2) 0.0036(17) 0.0010(17) 0.0157(19)
O77 0.066(2) 0.098(3) 0.0402(19) 0.0350(19) 0.0113(17) 0.027(2)
C78 0.079(4) 0.159(7) 0.046(3) 0.046(4) 0.014(3) 0.048(5)
O79 0.0395(18) 0.058(2) 0.0283(15) -0.0077(14) -0.0083(13) 0.0150(16)
C80 0.037(3) 0.053(3) 0.043(3) -0.008(2) -0.008(2) 0.010(2)
C81 0.037(2) 0.026(2) 0.025(2) -0.0061(16) -0.0047(17) 0.0069(18)
C82 0.036(2) 0.028(2) 0.026(2) 0.0031(16) 0.0010(17) 0.0078(19)
C83 0.033(2) 0.034(2) 0.026(2) -0.0027(17) -0.0052(17) 0.0080(19)
C84 0.041(2) 0.036(2) 0.022(2) -0.0019(17) -0.0061(18) 0.015(2)
C85 0.039(2) 0.033(2) 0.022(2) 0.0034(17) 0.0009(17) 0.008(2)
C86 0.030(2) 0.037(2) 0.029(2) 0.0028(18) -0.0027(18) 0.0026(19)
O87 0.0335(17) 0.057(2) 0.0274(15) -0.0006(13) -0.0042(12) 0.0100(15)
C88 0.038(3) 0.086(4) 0.028(2) -0.003(2) -0.011(2) 0.010(3)
O89 0.0450(19) 0.062(2) 0.0230(15) 0.0105(14) 0.0012(13) 0.0081(16)
C90 0.063(3) 0.082(4) 0.025(2) 0.016(2) 0.010(2) 0.018(3)

loop_
_atom_type_symbol
_atom_type_description
_atom_type_scat_dispersion_real
_atom_type_scat_dispersion_imag
_atom_type_scat_source
C C 0.0033 0.0016 'International Tables Vol C Tables 4.2.6.8 and 6.1.1.4'
H H 0 0 'International Tables Vol C Tables 4.2.6.8 and 6.1.1.4'
N N 0.0061 0.0033 'International Tables Vol C Tables 4.2.6.8 and 6.1.1.4'
O O 0.0106 0.006 'International Tables Vol C Tables 4.2.6.8 and 6.1.1.4'
Pb Pb -3.3944 10.1111 'International Tables Vol C Tables 4.2.6.8 and 6.1.1.4'

loop_
_geom_angle_atom_site_label_1
_geom_angle_atom_site_label_2
_geom_angle_atom_site_label_3
_geom_angle
N1 Pb1 N3 120.10(10)
N1 Pb1 N2 75.57(11)
N3 Pb1 N2 74.81(10)
N1 Pb1 N4 75.23(10)
N3 Pb1 N4 75.84(10)
N2 Pb1 N4 119.19(10)
C1 N1 C4 107.4(3)
C1 N1 Pb1 124.3(2)
C4 N1 Pb1 124.0(2)
C6 N2 C9 106.8(3)
C6 N2 Pb1 122.0(3)
C9 N2 Pb1 121.4(2)
C11 N3 C14 107.0(3)
C11 N3 Pb1 120.9(2)
C14 N3 Pb1 121.5(2)
C19 N4 C16 106.8(3)
C19 N4 Pb1 125.4(2)
C16 N4 Pb1 123.0(2)
N1 C1 C20 126.8(3)
N1 C1 C2 109.1(3)
C20 C1 C2 123.9(4)
C3 C2 C1 106.9(4)
C3 C2 H2 126.5
C1 C2 H2 126.5
C2 C3 C4 108.2(3)
C2 C3 H3 125.9
C4 C3 H3 125.9
N1 C4 C5 126.4(4)
N1 C4 C3 108.3(3)
C5 C4 C3 125.2(3)
C6 C5 C4 125.5(3)
C6 C5 C81 118.0(3)
C4 C5 C81 116.4(4)
N2 C6 C5 125.8(4)
N2 C6 C7 108.7(4)
C5 C6 C7 125.4(4)
C8 C7 C6 107.7(4)
C8 C7 H7 126.2
C6 C7 H7 126.2
C7 C8 C9 107.4(4)
C7 C8 H8 126.3
C9 C8 H8 126.3
N2 C9 C10 125.4(4)
N2 C9 C8 109.3(4)
C10 C9 C8 125.2(4)
C9 C10 C11 125.4(4)
C9 C10 C51 118.5(4)
C11 C10 C51 116.1(4)
N3 C11 C10 125.6(4)
N3 C11 C12 109.3(3)
C10 C11 C12 125.0(4)
C13 C12 C11 107.3(4)
C13 C12 H12 126.4
C11 C12 H12 126.4
C12 C13 C14 107.5(3)
C12 C13 H13 126.3
C14 C13 H13 126.3
N3 C14 C15 124.9(3)
N3 C14 C13 108.9(3)
C15 C14 C13 126.1(3)
C16 C15 C14 127.0(3)
C16 C15 C71 117.6(3)
C14 C15 C71 115.4(3)
N4 C16 C15 125.8(3)
N4 C16 C17 109.3(3)
C15 C16 C17 124.9(3)
C18 C17 C16 106.9(3)
C18 C17 H17 126.6
C16 C17 H17 126.6
C17 C18 C19 107.4(3)
C17 C18 H18 126.3
C19 C18 H18 126.3
N4 C19 C20 124.7(3)
N4 C19 C18 109.6(3)
C20 C19 C18 125.7(4)
C1 C20 C19 125.4(4)
C1 C20 C21 117.0(3)
C19 C20 C21 117.2(3)
C22 C21 C26 117.9(4)
C22 C21 C20 120.2(4)
C26 C21 C20 121.8(3)
C23 C22 C21 121.5(4)
C23 C22 H22 119.2
C21 C22 H22 119.2
C22 C23 C24 120.0(4)
C22 C23 H23 120
C24 C23 H23 120
C25 C24 C23 120.1(4)
C25 C24 H24 120
C23 C24 H24 120
C24 C25 C26 119.7(4)
C24 C25 H25 120.2
C26 C25 H25 120.2
C25 C26 C21 120.8(4)
C25 C26 N27 121.9(4)
C21 C26 N27 117.2(3)
C28 N27 C26 128.0(3)
C28 N27 H27 116
C26 N27 H27 116
O29 C28 N27 123.4(4)
O29 C28 C30 120.7(4)
N27 C28 C30 115.9(3)
C31 C30 C35 119.6(3)
C31 C30 C28 116.7(3)
C35 C30 C28 123.7(3)
C32 C31 C30 120.4(4)
C32 C31 H31 119.8
C30 C31 H31 119.8
C31 C32 C33 119.5(4)
C31 C32 H32 120.2
C33 C32 H32 120.2
C34 C33 C32 121.1(4)
C34 C33 H33 119.4
C32 C33 H33 119.4
C33 C34 C35 119.0(4)
C33 C34 C36 119.7(3)
C35 C34 C36 121.1(3)
C34 C35 C30 120.4(3)
C34 C35 H35 119.8
C30 C35 H35 119.8
C34 C36 C37 119.3(3)
C34 C36 H36A 107.5
C37 C36 H36A 107.5
C34 C36 H36B 107.5
C37 C36 H36B 107.5
H36A C36 H36B 107
C44 C37 C39 108.2(3)
C44 C37 C36 110.5(3)
C39 C37 C36 109.4(3)
C44 C37 C38 109.2(3)
C39 C37 C38 110.5(3)
C36 C37 C38 109.0(3)
C64 C38 C37 113.7(3)
C64 C38 H38A 108.8
C37 C38 H38A 108.8
C64 C38 H38B 108.8
C37 C38 H38B 108.8
H38A C38 H38B 107.7
O40 C39 O41 125.1(4)
O40 C39 C37 124.5(4)
O41 C39 C37 110.3(3)
C39 O41 C42 116.9(3)
O41 C42 C43 107.2(3)
O41 C42 H42A 110.3
C43 C42 H42A 110.3
O41 C42 H42B 110.3
C43 C42 H42B 110.3
H42A C42 H42B 108.5
C42 C43 H43A 109.5
C42 C43 H43B 109.5
H43A C43 H43B 109.5
C42 C43 H43C 109.5
H43A C43 H43C 109.5
H43B C43 H43C 109.5
O45 C44 O46 123.6(3)
O45 C44 C37 124.5(3)
O46 C44 C37 111.8(3)
C44 O46 C47 115.8(3)
O46 C47 C48 108.1(3)
O46 C47 H47A 110.1
C48 C47 H47A 110.1
O46 C47 H47B 110.1
C48 C47 H47B 110.1
H47A C47 H47B 108.4
C47 C48 H48A 109.5
C47 C48 H48B 109.5
H48A C48 H48B 109.5
C47 C48 H48C 109.5
H48A C48 H48C 109.5
H48B C48 H48C 109.5
C52 C51 C56 117.7(4)
C52 C51 C10 121.4(4)
C56 C51 C10 121.0(4)
C53 C52 C51 120.3(5)
C53 C52 H52 119.9
C51 C52 H52 119.9
C54 C53 C52 121.2(6)
C54 C53 H53 119.4
C52 C53 H53 119.4
C53 C54 C55 119.8(6)
C53 C54 H54 120.1
C55 C54 H54 120.1
C56 C55 C54 120.5(6)
C56 C55 H55 119.8
C54 C55 H55 119.8
C55 C56 C51 120.5(5)
C55 C56 N57 120.9(5)
C51 C56 N57 118.5(4)
C58 N57 C56 119.9(4)
C58 N57 H57 120
C56 N57 H57 120
O59 C58 N57 123.0(4)
O59 C58 C60 120.5(4)
N57 C58 C60 116.6(4)
C61 C60 C65 119.9(4)
C61 C60 C58 123.2(4)
C65 C60 C58 116.7(4)
C62 C61 C60 119.2(4)
C62 C61 H61 120.4
C60 C61 H61 120.4
C61 C62 C63 120.7(4)
C61 C62 H62 119.7
C63 C62 H62 119.7
C62 C63 C64 120.3(4)
C62 C63 H63 119.9
C64 C63 H63 119.9
C65 C64 C63 117.9(4)
C65 C64 C38 120.3(4)
C63 C64 C38 121.9(4)
C64 C65 C60 122.0(4)
C64 C65 H65 119
C60 C65 H65 119
C72 C71 C76 120.0(3)
C72 C71 C15 119.3(3)
C76 C71 C15 120.6(3)
C71 C72 C73 119.8(4)
C71 C72 H72 120.1
C73 C72 H72 120.1
C74 C73 O77 124.4(4)
C74 C73 C72 121.0(4)
O77 C73 C72 114.6(4)
C73 C74 C75 118.8(4)
C73 C74 H74 120.6
C75 C74 H74 120.6
O79 C75 C76 124.6(4)
O79 C75 C74 114.1(3)
C76 C75 C74 121.4(4)
C75 C76 C71 119.1(4)
C75 C76 H76 120.5
C71 C76 H76 120.5
C73 O77 C78 116.9(4)
O77 C78 H78A 109.5
O77 C78 H78B 109.5
H78A C78 H78B 109.5
O77 C78 H78C 109.5
H78A C78 H78C 109.5
H78B C78 H78C 109.5
C75 O79 C80 117.9(3)
O79 C80 H80A 109.5
O79 C80 H80B 109.5
H80A C80 H80B 109.5
O79 C80 H80C 109.5
H80A C80 H80C 109.5
H80B C80 H80C 109.5
C86 C81 C82 120.1(3)
C86 C81 C5 118.6(3)
C82 C81 C5 121.2(3)
C83 C82 C81 119.3(4)
C83 C82 H82 120.3
C81 C82 H82 120.3
O87 C83 C82 115.6(3)
O87 C83 C84 123.0(3)
C82 C83 C84 121.4(4)
C85 C84 C83 118.2(3)
C85 C84 H84 120.9
C83 C84 H84 120.9
O89 C85 C84 123.1(3)
O89 C85 C86 115.6(4)
C84 C85 C86 121.2(4)
C81 C86 C85 119.7(4)
C81 C86 H86 120.1
C85 C86 H86 120.1
C83 O87 C88 117.0(3)
O87 C88 H88A 109.5
O87 C88 H88B 109.5
H88A C88 H88B 109.5
O87 C88 H88C 109.5
H88A C88 H88C 109.5
H88B C88 H88C 109.5
C85 O89 C90 116.4(3)
O89 C90 H90A 109.5
O89 C90 H90B 109.5
H90A C90 H90B 109.5
O89 C90 H90C 109.5
H90A C90 H90C 109.5
H90B C90 H90C 109.5

loop_
_geom_bond_atom_site_label_1
_geom_bond_atom_site_label_2
_geom_bond_distance
Pb1 N1 2.369(3)
Pb1 N3 2.380(3)
Pb1 N2 2.395(3)
Pb1 N4 2.399(3)
N1 C1 1.366(5)
N1 C4 1.385(4)
N2 C6 1.379(5)
N2 C9 1.380(5)
N3 C11 1.375(5)
N3 C14 1.392(4)
N4 C19 1.358(5)
N4 C16 1.383(4)
C1 C20 1.396(5)
C1 C2 1.451(5)
C2 C3 1.346(5)
C2 H2 0.95
C3 C4 1.440(6)
C3 H3 0.95
C4 C5 1.401(5)
C5 C6 1.396(6)
C5 C81 1.499(5)
C6 C7 1.446(6)
C7 C8 1.347(6)
C7 H7 0.95
C8 C9 1.437(5)
C8 H8 0.95
C9 C10 1.407(6)
C10 C11 1.411(5)
C10 C51 1.494(6)
C11 C12 1.443(5)
C12 C13 1.364(5)
C12 H12 0.95
C13 C14 1.438(5)
C13 H13 0.95
C14 C15 1.404(5)
C15 C16 1.392(5)
C15 C71 1.501(5)
C16 C17 1.437(5)
C17 C18 1.353(5)
C17 H17 0.95
C18 C19 1.438(5)
C18 H18 0.95
C19 C20 1.421(5)
C20 C21 1.502(5)
C21 C22 1.391(5)
C21 C26 1.403(5)
C22 C23 1.379(6)
C22 H22 0.95
C23 C24 1.388(6)
C23 H23 0.95
C24 C25 1.382(6)
C24 H24 0.95
C25 C26 1.398(5)
C25 H25 0.95
C26 N27 1.425(5)
N27 C28 1.366(5)
N27 H27 0.88
C28 O29 1.218(4)
C28 C30 1.507(5)
C30 C31 1.385(5)
C30 C35 1.409(5)
C31 C32 1.380(5)
C31 H31 0.95
C32 C33 1.405(5)
C32 H32 0.95
C33 C34 1.377(5)
C33 H33 0.95
C34 C35 1.393(5)
C34 C36 1.506(5)
C35 H35 0.95
C36 C37 1.553(5)
C36 H36A 0.99
C36 H36B 0.99
C37 C44 1.525(5)
C37 C39 1.531(5)
C37 C38 1.554(5)
C38 C64 1.523(5)
C38 H38A 0.99
C38 H38B 0.99
C39 O40 1.195(4)
C39 O41 1.333(4)
O41 C42 1.463(4)
C42 C43 1.488(5)
C42 H42A 0.99
C42 H42B 0.99
C43 H43A 0.98
C43 H43B 0.98
C43 H43C 0.98
C44 O45 1.215(4)
C44 O46 1.332(4)
O46 C47 1.466(4)
C47 C48 1.497(6)
C47 H47A 0.99
C47 H47B 0.99
C48 H48A 0.98
C48 H48B 0.98
C48 H48C 0.98
C51 C52 1.392(6)
C51 C56 1.401(6)
C52 C53 1.382(8)
C52 H52 0.95
C53 C54 1.337(8)
C53 H53 0.95
C54 C55 1.386(8)
C54 H54 0.95
C55 C56 1.361(6)
C55 H55 0.95
C56 N57 1.435(6)
N57 C58 1.362(5)
N57 H57 0.88
C58 O59 1.228(5)
C58 C60 1.502(6)
C60 C61 1.379(6)
C60 C65 1.382(6)
C61 C62 1.372(6)
C61 H61 0.95
C62 C63 1.395(6)
C62 H62 0.95
C63 C64 1.395(5)
C63 H63 0.95
C64 C65 1.370(6)
C65 H65 0.95
C71 C72 1.377(5)
C71 C76 1.404(5)
C72 C73 1.398(6)
C72 H72 0.95
C73 C74 1.373(6)
C73 O77 1.374(5)
C74 C75 1.395(5)
C74 H74 0.95
C75 O79 1.370(5)
C75 C76 1.378(5)
C76 H76 0.95
O77 C78 1.439(6)
C78 H78A 0.98
C78 H78B 0.98
C78 H78C 0.98
O79 C80 1.419(5)
C80 H80A 0.98
C80 H80B 0.98
C80 H80C 0.98
C81 C86 1.376(5)
C81 C82 1.394(5)
C82 C83 1.388(5)
C82 H82 0.95
C83 O87 1.374(4)
C83 C84 1.390(5)
C84 C85 1.383(5)
C84 H84 0.95
C85 O89 1.371(4)
C85 C86 1.395(5)
C86 H86 0.95
O87 C88 1.431(4)
C88 H88A 0.98
C88 H88B 0.98
C88 H88C 0.98
O89 C90 1.440(5)
C90 H90A 0.98
C90 H90B 0.98
C90 H90C 0.98

loop_
_geom_torsion_atom_site_label_1
_geom_torsion_atom_site_label_2
_geom_torsion_atom_site_label_3
_geom_torsion_atom_site_label_4
_geom_torsion
N3 Pb1 N1 C1 103.8(3)
N2 Pb1 N1 C1 166.3(3)
N4 Pb1 N1 C1 40.2(3)
N3 Pb1 N1 C4 -102.5(3)
N2 Pb1 N1 C4 -40.0(3)
N4 Pb1 N1 C4 -166.1(3)
N1 Pb1 N2 C6 44.3(3)
N3 Pb1 N2 C6 171.6(3)
N4 Pb1 N2 C6 107.8(3)
N1 Pb1 N2 C9 -174.2(3)
N3 Pb1 N2 C9 -46.9(3)
N4 Pb1 N2 C9 -110.6(3)
N1 Pb1 N3 C11 111.2(3)
N2 Pb1 N3 C11 48.3(3)
N4 Pb1 N3 C11 174.4(3)
N1 Pb1 N3 C14 -108.7(3)
N2 Pb1 N3 C14 -171.6(3)
N4 Pb1 N3 C14 -45.5(3)
N1 Pb1 N4 C19 -39.7(3)
N3 Pb1 N4 C19 -166.7(3)
N2 Pb1 N4 C19 -103.5(3)
N1 Pb1 N4 C16 168.0(3)
N3 Pb1 N4 C16 41.1(3)
N2 Pb1 N4 C16 104.3(3)
C4 N1 C1 C20 173.3(3)
Pb1 N1 C1 C20 -29.3(5)
C4 N1 C1 C2 -1.4(4)
Pb1 N1 C1 C2 156.0(2)
N1 C1 C2 C3 1.6(4)
C20 C1 C2 C3 -173.3(4)
C1 C2 C3 C4 -1.1(4)
C1 N1 C4 C5 -176.4(4)
Pb1 N1 C4 C5 26.1(5)
C1 N1 C4 C3 0.7(4)
Pb1 N1 C4 C3 -156.7(2)
C2 C3 C4 N1 0.3(4)
C2 C3 C4 C5 177.5(4)
N1 C4 C5 C6 6.1(6)
C3 C4 C5 C6 -170.5(4)
N1 C4 C5 C81 -177.4(3)
C3 C4 C5 C81 6.0(5)
C9 N2 C6 C5 177.9(4)
Pb1 N2 C6 C5 -35.8(5)
C9 N2 C6 C7 -0.8(4)
Pb1 N2 C6 C7 145.5(3)
C4 C5 C6 N2 -0.3(6)
C81 C5 C6 N2 -176.8(3)
C4 C5 C6 C7 178.1(4)
C81 C5 C6 C7 1.7(6)
N2 C6 C7 C8 -0.2(4)
C5 C6 C7 C8 -178.8(4)
C6 C7 C8 C9 1.0(5)
C6 N2 C9 C10 179.5(4)
Pb1 N2 C9 C10 32.9(5)
C6 N2 C9 C8 1.4(4)
Pb1 N2 C9 C8 -145.2(3)
C7 C8 C9 N2 -1.5(5)
C7 C8 C9 C10 -179.6(4)
N2 C9 C10 C11 4.5(6)
C8 C9 C10 C11 -177.7(4)
N2 C9 C10 C51 -176.4(4)
C8 C9 C10 C51 1.5(6)
C14 N3 C11 C10 178.4(4)
Pb1 N3 C11 C10 -36.4(5)
C14 N3 C11 C12 -0.1(4)
Pb1 N3 C11 C12 145.0(3)
C9 C10 C11 N3 -2.7(6)
C51 C10 C11 N3 178.1(4)
C9 C10 C11 C12 175.7(4)
C51 C10 C11 C12 -3.5(6)
N3 C11 C12 C13 0.4(4)
C10 C11 C12 C13 -178.2(4)
C11 C12 C13 C14 -0.5(4)
C11 N3 C14 C15 -178.9(4)
Pb1 N3 C14 C15 36.2(5)
C11 N3 C14 C13 -0.2(4)
Pb1 N3 C14 C13 -145.1(3)
C12 C13 C14 N3 0.4(4)
C12 C13 C14 C15 179.1(4)
N3 C14 C15 C16 2.0(6)
C13 C14 C15 C16 -176.6(4)
N3 C14 C15 C71 -179.2(3)
C13 C14 C15 C71 2.3(5)
C19 N4 C16 C15 177.6(4)
Pb1 N4 C16 C15 -25.8(5)
C19 N4 C16 C17 -0.5(4)
Pb1 N4 C16 C17 156.1(2)
C14 C15 C16 N4 -7.7(6)
C71 C15 C16 N4 173.5(3)
C14 C15 C16 C17 170.1(4)
C71 C15 C16 C17 -8.7(6)
N4 C16 C17 C18 0.2(4)
C15 C16 C17 C18 -177.9(4)
C16 C17 C18 C19 0.2(4)
C16 N4 C19 C20 -177.3(3)
Pb1 N4 C19 C20 26.8(5)
C16 N4 C19 C18 0.7(4)
Pb1 N4 C19 C18 -155.2(2)
C17 C18 C19 N4 -0.6(4)
C17 C18 C19 C20 177.4(3)
N1 C1 C20 C19 -5.7(6)
C2 C1 C20 C19 168.3(4)
N1 C1 C20 C21 -178.4(3)
C2 C1 C20 C21 -4.4(5)
N4 C19 C20 C1 7.0(6)
C18 C19 C20 C1 -170.7(4)
N4 C19 C20 C21 179.7(3)
C18 C19 C20 C21 2.0(5)
C1 C20 C21 C22 106.0(4)
C19 C20 C21 C22 -67.3(4)
C1 C20 C21 C26 -71.1(4)
C19 C20 C21 C26 115.6(4)
C26 C21 C22 C23 -1.0(5)
C20 C21 C22 C23 -178.2(3)
C21 C22 C23 C24 1.5(6)
C22 C23 C24 C25 -0.9(6)
C23 C24 C25 C26 0.0(6)
C24 C25 C26 C21 0.4(5)
C24 C25 C26 N27 -175.4(3)
C22 C21 C26 C25 0.1(5)
C20 C21 C26 C25 177.2(3)
C22 C21 C26 N27 176.2(3)
C20 C21 C26 N27 -6.7(5)
C25 C26 N27 C28 -21.0(5)
C21 C26 N27 C28 163.0(3)
C26 N27 C28 O29 -8.7(6)
C26 N27 C28 C30 169.7(3)
O29 C28 C30 C31 22.1(5)
N27 C28 C30 C31 -156.3(3)
O29 C28 C30 C35 -161.0(3)
N27 C28 C30 C35 20.5(5)
C35 C30 C31 C32 -1.7(5)
C28 C30 C31 C32 175.2(3)
C30 C31 C32 C33 1.6(5)
C31 C32 C33 C34 -0.5(5)
C32 C33 C34 C35 -0.4(5)
C32 C33 C34 C36 -175.6(3)
C33 C34 C35 C30 0.3(5)
C36 C34 C35 C30 175.4(3)
C31 C30 C35 C34 0.8(5)
C28 C30 C35 C34 -176.0(3)
C33 C34 C36 C37 -88.2(4)
C35 C34 C36 C37 96.7(4)
C34 C36 C37 C44 -75.1(4)
C34 C36 C37 C39 43.9(5)
C34 C36 C37 C38 164.8(3)
C44 C37 C38 C64 -51.4(4)
C39 C37 C38 C64 -170.3(3)
C36 C37 C38 C64 69.4(4)
C44 C37 C39 O40 20.7(5)
C36 C37 C39 O40 -99.7(4)
C38 C37 C39 O40 140.3(4)
C44 C37 C39 O41 -161.6(3)
C36 C37 C39 O41 78.0(4)
C38 C37 C39 O41 -42.0(4)
O40 C39 O41 C42 -3.6(5)
C37 C39 O41 C42 178.7(3)
C39 O41 C42 C43 -176.4(3)
C39 C37 C44 O45 -117.2(4)
C36 C37 C44 O45 2.5(5)
C38 C37 C44 O45 122.4(4)
C39 C37 C44 O46 65.1(4)
C36 C37 C44 O46 -175.1(3)
C38 C37 C44 O46 -55.2(4)
O45 C44 O46 C47 -5.5(5)
C37 C44 O46 C47 172.2(3)
C44 O46 C47 C48 -176.1(3)
C9 C10 C51 C52 -66.8(5)
C11 C10 C51 C52 112.4(5)
C9 C10 C51 C56 114.8(5)
C11 C10 C51 C56 -66.0(5)
C56 C51 C52 C53 4.2(7)
C10 C51 C52 C53 -174.2(4)
C51 C52 C53 C54 -2.5(8)
C52 C53 C54 C55 0.8(9)
C53 C54 C55 C56 -0.9(9)
C54 C55 C56 C51 2.8(8)
C54 C55 C56 N57 179.3(5)
C52 C51 C56 C55 -4.4(7)
C10 C51 C56 C55 174.0(4)
C52 C51 C56 N57 179.0(4)
C10 C51 C56 N57 -2.6(6)
C55 C56 N57 C58 124.9(5)
C51 C56 N57 C58 -58.5(6)
C56 N57 C58 O59 -18.0(6)
C56 N57 C58 C60 160.5(4)
O59 C58 C60 C61 155.4(4)
N57 C58 C60 C61 -23.2(6)
O59 C58 C60 C65 -19.9(6)
N57 C58 C60 C65 161.5(4)
C65 C60 C61 C62 -2.3(6)
C58 C60 C61 C62 -177.4(4)
C60 C61 C62 C63 0.4(7)
C61 C62 C63 C64 1.4(7)
C62 C63 C64 C65 -1.3(6)
C62 C63 C64 C38 178.3(4)
C37 C38 C64 C65 94.7(4)
C37 C38 C64 C63 -84.9(5)
C63 C64 C65 C60 -0.6(6)
C38 C64 C65 C60 179.8(3)
C61 C60 C65 C64 2.5(6)
C58 C60 C65 C64 177.9(4)
C16 C15 C71 C72 -89.2(5)
C14 C15 C71 C72 91.8(5)
C16 C15 C71 C76 89.3(5)
C14 C15 C71 C76 -89.7(5)
C76 C71 C72 C73 0.3(6)
C15 C71 C72 C73 178.8(4)
C71 C72 C73 C74 0.2(7)
C71 C72 C73 O77 179.4(4)
O77 C73 C74 C75 -178.9(4)
C72 C73 C74 C75 0.2(7)
C73 C74 C75 O79 179.4(4)
C73 C74 C75 C76 -1.1(6)
O79 C75 C76 C71 -179.0(4)
C74 C75 C76 C71 1.6(6)
C72 C71 C76 C75 -1.2(6)
C15 C71 C76 C75 -179.6(4)
C74 C73 O77 C78 -5.7(7)
C72 C73 O77 C78 175.1(5)
C76 C75 O79 C80 4.0(6)
C74 C75 O79 C80 -176.5(4)
C6 C5 C81 C86 69.1(5)
C4 C5 C81 C86 -107.7(4)
C6 C5 C81 C82 -113.5(4)
C4 C5 C81 C82 69.7(5)
C86 C81 C82 C83 0.0(6)
C5 C81 C82 C83 -177.4(4)
C81 C82 C83 O87 -179.6(4)
C81 C82 C83 C84 -0.3(6)
O87 C83 C84 C85 -179.5(4)
C82 C83 C84 C85 1.3(6)
C83 C84 C85 O89 177.9(4)
C83 C84 C85 C86 -1.9(6)
C82 C81 C86 C85 -0.6(6)
C5 C81 C86 C85 176.9(4)
O89 C85 C86 C81 -178.2(4)
C84 C85 C86 C81 1.6(6)
C82 C83 O87 C88 -178.2(4)
C84 C83 O87 C88 2.5(6)
C84 C85 O89 C90 3.8(6)
C86 C85 O89 C90 -176.4(4)

loop_
_platon_squeeze_void_nr
_platon_squeeze_void_average_x
_platon_squeeze_void_average_y
_platon_squeeze_void_average_z
_platon_squeeze_void_volume
_platon_squeeze_void_count_electrons
_platon_squeeze_void_content
1 0.000 0.000 -0.009 3660 664 ' '
2 0.000 0.333 0.401 491 100 ' '
3 0.000 0.667 0.034 491 98 ' '
4 0.333 0.667 0.164 3646 663 ' '
5 0.333 1.000 0.478 491 100 ' '
6 0.333 0.333 0.511 492 98 ' '
7 0.666 0.333 0.830 3645 663 ' '
8 0.667 0.667 0.144 492 100 ' '
9 0.667 1.000 0.177 491 98 ' '
